data_2211659
loop_
_publ_author_name
'Sun, Feng-Xia'
'Yu, Yi-Feng'
'Wang, Shuai'
'Xing, Cui-Juan'

_publ_section_title
;Methyl
 5-[<i>N</i>-(2-methoxycarbonyl-1-methylvinyl)carbamoyl]-2,6-dimethyl-4-(3-nitrophenyl)-1,4-dihydropyridine-3-carboxylate
 monohydrate
;
_journal_coeditor_code WN2080
_journal_issue 12
_journal_name_full 'Acta Crystallographica Section E'
_journal_page_first o5379
_journal_page_last o5380
_journal_paper_doi 10.1107/S1600536806045284
_journal_volume 62
_journal_year 2006
_chemical_formula_iupac 'C21 H25 N3 O8'
_chemical_formula_moiety 'C21 H25 N3 O8'
_chemical_formula_sum 'C21 H25 N3 O8'
_chemical_formula_weight 447.44
_chemical_melting_point .393E-305
_chemical_name_common
;
5-(2-Methoxycarbonyl-1-methyl-vinylcarbamoyl)
-2,6-dimethyl-4-(3-nitro-phenyl)-1,4-
dihydropyridine-3-carboxylic acid
methyl ester water solvate
;
_chemical_name_systematic
;
Methyl 5-[N-(2-methoxycarbonyl-1-methylvinyl)carbamoyl]-2,6-dimethyl-
4-(3-nitrophenyl)-1,4-dihydropyridine-3-carboxylate monohydrate
;
_space_group_IT_number 2
_symmetry_cell_setting triclinic
_symmetry_space_group_name_Hall '-P 1'
_symmetry_space_group_name_H-M 'P -1'
_atom_sites_solution_hydrogens geom
_atom_sites_solution_primary direct
_atom_sites_solution_secondary difmap
_audit_creation_method SHELXL-97
_cell_angle_alpha 90.238(10)
_cell_angle_beta 91.757(10)
_cell_angle_gamma 108.391(9)
_cell_formula_units_Z 2
_cell_length_a 7.872(5)
_cell_length_b 11.800(7)
_cell_length_c 12.277(7)
_cell_measurement_reflns_used 1645
_cell_measurement_temperature 294(2)
_cell_measurement_theta_max 24.93
_cell_measurement_theta_min 2.44
_cell_volume 1081.5(11)
_computing_cell_refinement 'SAINT (Bruker, 1997)'
_computing_data_collection 'SMART (Bruker, 1997)'
_computing_data_reduction SAINT
_computing_molecular_graphics 'SHELXTL (Bruker, 1997)'
_computing_publication_material SHELXTL
_computing_structure_refinement 'SHELXL97 (Sheldrick, 1997)'
_computing_structure_solution 'SHELXS97 (Sheldrick, 1997)'
_diffrn_ambient_temperature 294(2)
_diffrn_measured_fraction_theta_full 0.994
_diffrn_measured_fraction_theta_max 0.994
_diffrn_measurement_device_type 'Bruker SMART CCD area-detector'
_diffrn_measurement_method '\f and \w'
_diffrn_radiation_monochromator graphite
_diffrn_radiation_source 'fine-focus sealed tube'
_diffrn_radiation_type MoK\a
_diffrn_radiation_wavelength 0.71073
_diffrn_reflns_av_R_equivalents 0.0196
_diffrn_reflns_av_sigmaI/netI 0.0483
_diffrn_reflns_limit_h_max 9
_diffrn_reflns_limit_h_min -9
_diffrn_reflns_limit_k_max 14
_diffrn_reflns_limit_k_min -12
_diffrn_reflns_limit_l_max 14
_diffrn_reflns_limit_l_min -10
_diffrn_reflns_number 5562
_diffrn_reflns_theta_full 25.02
_diffrn_reflns_theta_max 25.02
_diffrn_reflns_theta_min 1.66
_diffrn_standards_number 0
_exptl_absorpt_coefficient_mu 0.107
_exptl_absorpt_correction_T_max 0.9852
_exptl_absorpt_correction_T_min 0.9728
_exptl_absorpt_correction_type multi-scan
_exptl_absorpt_process_details '(SADABS; Sheldrick, 1996)'
_exptl_crystal_colour yellow
_exptl_crystal_density_diffrn 1.374
_exptl_crystal_density_method 'not measured'
_exptl_crystal_description block
_exptl_crystal_F_000 472
_exptl_crystal_size_max 0.26
_exptl_crystal_size_mid 0.24
_exptl_crystal_size_min 0.14
_refine_diff_density_max 0.314
_refine_diff_density_min -0.180
_refine_ls_extinction_method none
_refine_ls_goodness_of_fit_ref 1.037
_refine_ls_hydrogen_treatment constr
_refine_ls_matrix_type full
_refine_ls_number_parameters 304
_refine_ls_number_reflns 3802
_refine_ls_number_restraints 24
_refine_ls_restrained_S_all 1.042
_refine_ls_R_factor_all 0.0922
_refine_ls_R_factor_gt 0.0482
_refine_ls_shift/su_max 0.001
_refine_ls_shift/su_mean 0.000
_refine_ls_structure_factor_coef Fsqd
_refine_ls_weighting_details 'calc w=1/[\s^2^(Fo^2^)+(0.0635P)^2^+0.1639P] where P=(Fo^2^+2Fc^2^)/3'
_refine_ls_weighting_scheme calc
_refine_ls_wR_factor_gt 0.1138
_refine_ls_wR_factor_ref 0.1383
_reflns_number_gt 2355
_reflns_number_total 3802
_reflns_threshold_expression I>2\s(I)
_cod_data_source_file wn2080.cif
_cod_data_source_block I
_cod_depositor_comments
;
The following automatic conversions were performed:
'_symmetry_cell_setting' value 'Triclinic' changed to 'triclinic'
according to '/home/saulius/struct/CIF-dictionaries/cif_core.dic'
dictionary named 'cif_core.dic' version 2.4.1 from 2010-06-29.

Automatic conversion script
Id: cif_fix_enum 1527 2010-12-29 10:47:43Z saulius 

The following automatic conversions were performed:

'_symmetry_cell_setting' value 'Triclinic' changed to 'triclinic'
according to /home/saulius/struct/CIF-dictionaries/cif_core.dic
dictionary named 'cif_core.dic' version 2.4.1 from 2010-06-29.

Automatic conversion script
Id: cif_fix_values 1715 2011-07-08 13:25:40Z adriana 
;
_cod_original_cell_volume 1081.5(10)
_cod_original_sg_symbol_H-M P-1
_cod_database_code 2211659
_cod_database_fobs_code 2211659

loop_
_symmetry_equiv_pos_as_xyz
'x, y, z'
'-x, -y, -z'

loop_
_atom_site_type_symbol
_atom_site_label
_atom_site_fract_x
_atom_site_fract_y
_atom_site_fract_z
_atom_site_U_iso_or_equiv
_atom_site_adp_type
_atom_site_calc_flag
_atom_site_refinement_flags
_atom_site_occupancy
_atom_site_disorder_assembly
_atom_site_disorder_group
O O1 0.4034(3) 0.61631(16) 0.19917(17) 0.0737(7) Uani d . 1 . .
O O2 0.4786(2) 0.47152(15) 0.27893(15) 0.0549(5) Uani d . 1 . .
O O3 0.0264(11) 0.386(2) 0.5206(11) 0.086(4) Uani d PDU 0.54(4) A 1
O O3' 0.0129(17) 0.328(3) 0.5348(7) 0.075(4) Uani d PDU 0.46(4) A 2
O O4 -0.2608(3) 0.3208(2) 0.51173(18) 0.0890(8) Uani d . 1 A .
O O5 0.2751(3) 0.02830(16) 0.00440(15) 0.0609(6) Uani d . 1 . .
O O6 0.2558(3) 0.12534(18) 0.39596(15) 0.0668(6) Uani d . 1 . .
O O7 0.2622(3) -0.01355(19) 0.51579(16) 0.0743(7) Uani d . 1 . .
N N1 0.1746(3) 0.35367(18) -0.04983(16) 0.0429(5) Uani d . 1 . .
H H1 0.1162 0.3662 -0.1064 0.051 Uiso calc R 1 . .
N N2 -0.1184(4) 0.3253(3) 0.4746(2) 0.0704(8) Uani d D 1 . .
N N3 0.2709(3) 0.06223(16) 0.18549(16) 0.0389(5) Uani d . 1 . .
H H3 0.2535 0.1114 0.2325 0.047 Uiso calc R 1 . .
C C1 0.2459(3) 0.4468(2) 0.0234(2) 0.0394(6) Uani d . 1 . .
C C2 0.2947(3) 0.42000(19) 0.12334(19) 0.0343(6) Uani d . 1 . .
C C3 0.2372(3) 0.29055(19) 0.15830(19) 0.0350(6) Uani d . 1 . .
H H3A 0.3251 0.2810 0.2128 0.042 Uiso calc R 1 . .
C C4 0.2334(3) 0.2093(2) 0.06219(19) 0.0348(6) Uani d . 1 . .
C C5 0.1917(3) 0.2421(2) -0.03753(19) 0.0379(6) Uani d . 1 . .
C C6 0.1624(4) 0.1714(2) -0.14141(19) 0.0496(7) Uani d . 1 . .
H H6A 0.2753 0.1824 -0.1744 0.074 Uiso calc R 1 . .
H H6B 0.0856 0.1979 -0.1902 0.074 Uiso calc R 1 . .
H H6C 0.1073 0.0883 -0.1264 0.074 Uiso calc R 1 . .
C C7 0.2631(4) 0.5666(2) -0.0213(2) 0.0523(7) Uani d . 1 . .
H H7A 0.1773 0.5976 0.0114 0.078 Uiso calc R 1 . .
H H7B 0.2412 0.5600 -0.0988 0.078 Uiso calc R 1 . .
H H7C 0.3818 0.6197 -0.0054 0.078 Uiso calc R 1 . .
C C8 0.3947(3) 0.5129(2) 0.2008(2) 0.0436(6) Uani d . 1 . .
C C9 0.5820(4) 0.5571(3) 0.3586(2) 0.0711(9) Uani d . 1 . .
H H9A 0.6740 0.6177 0.3230 0.107 Uiso calc R 1 . .
H H9B 0.6359 0.5176 0.4110 0.107 Uiso calc R 1 . .
H H9C 0.5053 0.5931 0.3949 0.107 Uiso calc R 1 . .
C C10 0.0570(3) 0.2633(2) 0.21184(18) 0.0345(6) Uani d . 1 A .
C C11 0.0495(3) 0.3015(2) 0.31808(19) 0.0422(6) Uani d . 1 . .
H H11 0.1543 0.3378 0.3588 0.051 Uiso calc R 1 A .
C C12 -0.1139(4) 0.2851(2) 0.3622(2) 0.0452(7) Uani d D 1 A .
C C13 -0.2718(4) 0.2328(2) 0.3062(2) 0.0531(7) Uani d . 1 . .
H H13 -0.3810 0.2249 0.3374 0.064 Uiso calc R 1 A .
C C14 -0.2642(4) 0.1922(3) 0.2025(2) 0.0561(8) Uani d . 1 A .
H H14 -0.3698 0.1546 0.1629 0.067 Uiso calc R 1 . .
C C15 -0.1019(3) 0.2066(2) 0.1561(2) 0.0444(6) Uani d . 1 . .
H H15 -0.0995 0.1776 0.0858 0.053 Uiso calc R 1 A .
C C16 0.2620(3) 0.0934(2) 0.0778(2) 0.0389(6) Uani d . 1 . .
C C17 0.3039(3) -0.0373(2) 0.2281(2) 0.0435(6) Uani d . 1 . .
C C18 0.3446(4) -0.1246(2) 0.1537(2) 0.0602(8) Uani d . 1 . .
H H18A 0.3689 -0.1865 0.1958 0.090 Uiso calc R 1 . .
H H18B 0.4476 -0.0844 0.1125 0.090 Uiso calc R 1 . .
H H18C 0.2438 -0.1591 0.1048 0.090 Uiso calc R 1 . .
C C19 0.3017(4) -0.0529(2) 0.3364(2) 0.0506(7) Uani d . 1 . .
H H19 0.3216 -0.1217 0.3625 0.061 Uiso calc R 1 . .
C C20 0.2711(4) 0.0283(3) 0.4147(2) 0.0526(7) Uani d . 1 . .
C C21 0.2315(5) 0.0615(3) 0.6003(3) 0.0904(12) Uani d . 1 . .
H H21A 0.3363 0.1297 0.6117 0.136 Uiso calc R 1 . .
H H21B 0.2060 0.0173 0.6666 0.136 Uiso calc R 1 . .
H H21C 0.1315 0.0875 0.5792 0.136 Uiso calc R 1 . .
O O8 0.0179(3) 0.5996(2) 0.24107(16) 0.0800(7) Uani d D 1 . .
H H8A 0.0030 0.6040 0.3093 0.096 Uiso d RD 1 . .
H H8B 0.1216 0.5990 0.2233 0.096 Uiso d RD 1 . .

loop_
_atom_site_aniso_label
_atom_site_aniso_U_11
_atom_site_aniso_U_22
_atom_site_aniso_U_33
_atom_site_aniso_U_12
_atom_site_aniso_U_13
_atom_site_aniso_U_23
O1 0.1013(18) 0.0355(11) 0.0854(16) 0.0258(11) -0.0224(13) -0.0067(10)
O2 0.0618(13) 0.0431(10) 0.0572(12) 0.0147(9) -0.0175(10) -0.0044(9)
O3 0.078(4) 0.115(8) 0.058(4) 0.019(4) 0.007(3) -0.027(5)
O3' 0.072(5) 0.105(9) 0.042(4) 0.020(5) -0.002(3) -0.013(4)
O4 0.0853(18) 0.126(2) 0.0698(15) 0.0499(16) 0.0341(13) 0.0016(14)
O5 0.0943(16) 0.0509(11) 0.0496(12) 0.0401(11) 0.0051(10) -0.0058(10)
O6 0.1025(17) 0.0585(13) 0.0538(12) 0.0460(12) 0.0016(11) 0.0041(10)
O7 0.1121(19) 0.0774(15) 0.0472(13) 0.0487(14) 0.0105(12) 0.0161(11)
N1 0.0521(14) 0.0442(13) 0.0367(12) 0.0215(11) -0.0030(10) 0.0062(10)
N2 0.070(2) 0.097(2) 0.0482(16) 0.0298(18) 0.0150(15) -0.0046(15)
N3 0.0463(13) 0.0311(11) 0.0433(12) 0.0178(9) 0.0033(10) 0.0035(9)
C1 0.0382(14) 0.0375(14) 0.0467(16) 0.0171(11) 0.0109(12) 0.0059(12)
C2 0.0306(13) 0.0311(13) 0.0435(15) 0.0124(10) 0.0049(11) 0.0051(11)
C3 0.0361(14) 0.0332(13) 0.0370(14) 0.0128(11) 0.0003(11) 0.0024(11)
C4 0.0349(13) 0.0322(13) 0.0372(14) 0.0103(11) 0.0038(11) 0.0011(11)
C5 0.0370(14) 0.0385(14) 0.0396(15) 0.0136(11) 0.0050(11) 0.0013(11)
C6 0.0554(18) 0.0551(17) 0.0404(15) 0.0207(14) -0.0005(13) -0.0022(13)
C7 0.0637(19) 0.0428(15) 0.0572(18) 0.0256(14) 0.0099(14) 0.0140(13)
C8 0.0423(15) 0.0362(15) 0.0537(17) 0.0138(12) 0.0094(13) 0.0041(13)
C9 0.077(2) 0.065(2) 0.061(2) 0.0095(17) -0.0159(17) -0.0105(17)
C10 0.0394(14) 0.0293(12) 0.0357(14) 0.0119(11) 0.0014(11) 0.0053(10)
C11 0.0413(15) 0.0464(15) 0.0384(15) 0.0134(12) -0.0001(12) 0.0003(12)
C12 0.0476(17) 0.0503(16) 0.0398(15) 0.0179(13) 0.0083(13) 0.0060(13)
C13 0.0423(17) 0.0632(19) 0.0569(19) 0.0197(14) 0.0147(14) 0.0149(15)
C14 0.0380(16) 0.0657(19) 0.0570(19) 0.0055(14) 0.0025(14) 0.0027(15)
C15 0.0438(16) 0.0468(15) 0.0399(15) 0.0103(12) 0.0017(12) 0.0021(12)
C16 0.0393(15) 0.0337(14) 0.0444(16) 0.0124(11) 0.0037(11) -0.0009(12)
C17 0.0413(15) 0.0316(13) 0.0583(18) 0.0123(11) 0.0030(13) 0.0074(12)
C18 0.077(2) 0.0428(16) 0.072(2) 0.0328(15) 0.0106(16) 0.0062(14)
C19 0.0617(19) 0.0411(15) 0.0552(18) 0.0248(14) 0.0039(14) 0.0129(13)
C20 0.0576(18) 0.0539(18) 0.0515(18) 0.0251(15) 0.0012(14) 0.0110(14)
C21 0.132(4) 0.105(3) 0.051(2) 0.061(3) 0.007(2) 0.001(2)
O8 0.0903(17) 0.1188(19) 0.0482(12) 0.0579(15) -0.0017(11) 0.0045(12)

loop_
_atom_type_symbol
_atom_type_description
_atom_type_scat_dispersion_real
_atom_type_scat_dispersion_imag
_atom_type_scat_source
C C 0.0033 0.0016 'International Tables Vol C Tables 4.2.6.8 and 6.1.1.4'
H H 0.0000 0.0000 'International Tables Vol C Tables 4.2.6.8 and 6.1.1.4'
N N 0.0061 0.0033 'International Tables Vol C Tables 4.2.6.8 and 6.1.1.4'
O O 0.0106 0.0060 'International Tables Vol C Tables 4.2.6.8 and 6.1.1.4'

loop_
_geom_angle_atom_site_label_1
_geom_angle_atom_site_label_2
_geom_angle_atom_site_label_3
_geom_angle
C8 O2 C9 116.5(2)
C20 O7 C21 116.6(2)
C5 N1 C1 123.7(2)
C5 N1 H1 118.2
C1 N1 H1 118.2
O4 N2 O3' 121.4(6)
O4 N2 O3 121.1(6)
O3' N2 O3 31.6(5)
O4 N2 C12 119.0(3)
O3' N2 C12 116.2(6)
O3 N2 C12 118.1(5)
C16 N3 C17 128.8(2)
C16 N3 H3 115.6
C17 N3 H3 115.6
C2 C1 N1 117.6(2)
C2 C1 C7 128.2(2)
N1 C1 C7 114.2(2)
C1 C2 C8 121.5(2)
C1 C2 C3 119.2(2)
C8 C2 C3 119.2(2)
C4 C3 C2 110.4(2)
C4 C3 C10 113.21(19)
C2 C3 C10 108.12(18)
C4 C3 H3A 108.3
C2 C3 H3A 108.3
C10 C3 H3A 108.3
C5 C4 C16 120.6(2)
C5 C4 C3 118.5(2)
C16 C4 C3 120.8(2)
C4 C5 N1 118.8(2)
C4 C5 C6 127.7(2)
N1 C5 C6 113.4(2)
C5 C6 H6A 109.5
C5 C6 H6B 109.5
H6A C6 H6B 109.5
C5 C6 H6C 109.5
H6A C6 H6C 109.5
H6B C6 H6C 109.5
C1 C7 H7A 109.5
C1 C7 H7B 109.5
H7A C7 H7B 109.5
C1 C7 H7C 109.5
H7A C7 H7C 109.5
H7B C7 H7C 109.5
O1 C8 O2 121.0(2)
O1 C8 C2 126.4(2)
O2 C8 C2 112.6(2)
O2 C9 H9A 109.5
O2 C9 H9B 109.5
H9A C9 H9B 109.5
O2 C9 H9C 109.5
H9A C9 H9C 109.5
H9B C9 H9C 109.5
C15 C10 C11 118.1(2)
C15 C10 C3 122.0(2)
C11 C10 C3 119.8(2)
C12 C11 C10 119.3(2)
C12 C11 H11 120.4
C10 C11 H11 120.4
C13 C12 C11 122.9(3)
C13 C12 N2 118.8(3)
C11 C12 N2 118.2(2)
C12 C13 C14 117.8(3)
C12 C13 H13 121.1
C14 C13 H13 121.1
C13 C14 C15 120.7(3)
C13 C14 H14 119.7
C15 C14 H14 119.7
C14 C15 C10 121.2(3)
C14 C15 H15 119.4
C10 C15 H15 119.4
O5 C16 N3 121.5(2)
O5 C16 C4 124.3(2)
N3 C16 C4 114.1(2)
C19 C17 N3 119.5(2)
C19 C17 C18 120.9(2)
N3 C17 C18 119.6(2)
C17 C18 H18A 109.5
C17 C18 H18B 109.5
H18A C18 H18B 109.5
C17 C18 H18C 109.5
H18A C18 H18C 109.5
H18B C18 H18C 109.5
C17 C19 C20 125.0(2)
C17 C19 H19 117.5
C20 C19 H19 117.5
O6 C20 O7 121.3(3)
O6 C20 C19 126.2(3)
O7 C20 C19 112.4(2)
O7 C21 H21A 109.5
O7 C21 H21B 109.5
H21A C21 H21B 109.5
O7 C21 H21C 109.5
H21A C21 H21C 109.5
H21B C21 H21C 109.5
H8A O8 H8B 115.6

loop_
_geom_bond_atom_site_label_1
_geom_bond_atom_site_label_2
_geom_bond_distance
O1 C8 1.201(3)
O2 C8 1.327(3)
O2 C9 1.436(3)
O3 N2 1.254(7)
O3' N2 1.242(7)
O4 N2 1.209(3)
O5 C16 1.210(3)
O6 C20 1.211(3)
O7 C20 1.333(3)
O7 C21 1.436(4)
N1 C5 1.373(3)
N1 C1 1.379(3)
N1 H1 0.8600
N2 C12 1.463(4)
N3 C16 1.379(3)
N3 C17 1.382(3)
N3 H3 0.8600
C1 C2 1.343(3)
C1 C7 1.487(3)
C2 C8 1.458(3)
C2 C3 1.518(3)
C3 C4 1.511(3)
C3 C10 1.523(3)
C3 H3A 0.9800
C4 C5 1.348(3)
C4 C16 1.466(3)
C5 C6 1.493(3)
C6 H6A 0.9600
C6 H6B 0.9600
C6 H6C 0.9600
C7 H7A 0.9600
C7 H7B 0.9600
C7 H7C 0.9600
C9 H9A 0.9600
C9 H9B 0.9600
C9 H9C 0.9600
C10 C15 1.377(3)
C10 C11 1.387(3)
C11 C12 1.368(3)
C11 H11 0.9300
C12 C13 1.364(4)
C13 C14 1.368(4)
C13 H13 0.9300
C14 C15 1.376(4)
C14 H14 0.9300
C15 H15 0.9300
C17 C19 1.342(4)
C17 C18 1.489(4)
C18 H18A 0.9600
C18 H18B 0.9600
C18 H18C 0.9600
C19 C20 1.433(4)
C19 H19 0.9300
C21 H21A 0.9600
C21 H21B 0.9600
C21 H21C 0.9600
O8 H8A 0.8530
O8 H8B 0.8537

loop_
_geom_hbond_atom_site_label_D
_geom_hbond_atom_site_label_H
_geom_hbond_atom_site_label_A
_geom_hbond_site_symmetry_A
_geom_hbond_distance_DH
_geom_hbond_distance_HA
_geom_hbond_distance_DA
_geom_hbond_angle_DHA
O8 H8A O3' 2_566 0.85 2.09 2.916(10) 162
O8 H8A O3 2_566 0.85 2.11 2.967(12) 178

loop_
_geom_torsion_atom_site_label_1
_geom_torsion_atom_site_label_2
_geom_torsion_atom_site_label_3
_geom_torsion_atom_site_label_4
_geom_torsion
C5 N1 C1 C2 -17.1(3)
C5 N1 C1 C7 161.3(2)
N1 C1 C2 C8 171.0(2)
C7 C1 C2 C8 -7.2(4)
N1 C1 C2 C3 -11.9(3)
C7 C1 C2 C3 170.0(2)
C1 C2 C3 C4 34.4(3)
C8 C2 C3 C4 -148.4(2)
C1 C2 C3 C10 -89.9(3)
C8 C2 C3 C10 87.3(2)
C2 C3 C4 C5 -31.8(3)
C10 C3 C4 C5 89.6(3)
C2 C3 C4 C16 152.4(2)
C10 C3 C4 C16 -86.2(3)
C16 C4 C5 N1 -176.8(2)
C3 C4 C5 N1 7.4(3)
C16 C4 C5 C6 2.3(4)
C3 C4 C5 C6 -173.5(2)
C1 N1 C5 C4 19.5(3)
C1 N1 C5 C6 -159.7(2)
C9 O2 C8 O1 -1.4(4)
C9 O2 C8 C2 179.4(2)
C1 C2 C8 O1 20.8(4)
C3 C2 C8 O1 -156.3(3)
C1 C2 C8 O2 -160.0(2)
C3 C2 C8 O2 22.8(3)
C4 C3 C10 C15 -23.9(3)
C2 C3 C10 C15 98.7(2)
C4 C3 C10 C11 159.5(2)
C2 C3 C10 C11 -77.9(3)
C15 C10 C11 C12 -2.0(3)
C3 C10 C11 C12 174.7(2)
C10 C11 C12 C13 -0.2(4)
C10 C11 C12 N2 179.6(2)
O4 N2 C12 C13 -6.4(4)
O3' N2 C12 C13 153.0(15)
O3 N2 C12 C13 -171.4(16)
O4 N2 C12 C11 173.8(3)
O3' N2 C12 C11 -26.8(15)
O3 N2 C12 C11 8.8(16)
C11 C12 C13 C14 2.0(4)
N2 C12 C13 C14 -177.8(2)
C12 C13 C14 C15 -1.4(4)
C13 C14 C15 C10 -0.8(4)
C11 C10 C15 C14 2.6(4)
C3 C10 C15 C14 -174.1(2)
C17 N3 C16 O5 3.8(4)
C17 N3 C16 C4 -177.0(2)
C5 C4 C16 O5 10.5(4)
C3 C4 C16 O5 -173.8(2)
C5 C4 C16 N3 -168.7(2)
C3 C4 C16 N3 7.0(3)
C16 N3 C17 C19 -178.1(2)
C16 N3 C17 C18 3.1(4)
N3 C17 C19 C20 -1.5(4)
C18 C17 C19 C20 177.4(3)
C21 O7 C20 O6 0.7(4)
C21 O7 C20 C19 -179.9(3)
C17 C19 C20 O6 -5.6(5)
C17 C19 C20 O7 175.1(3)
